data_2006277
loop_
_publ_author_name
'Sood, Geeta'
'Schwalbe, Carl H.'
'Fraser, William'

_publ_section_title
;
 (<i>tert</i>-Butoxycarbonylamino)acetonitrile
;
_journal_issue 7
_journal_name_full 'Acta Crystallographica Section C'
_journal_page_first 959
_journal_page_last 961
_journal_paper_doi 10.1107/S0108270197002795
_journal_volume 53
_journal_year 1997
_chemical_formula_sum 'C7 H12 N2 O2'
_chemical_formula_weight 156.19
_chemical_melting_point 329.5(15)
_chemical_name_systematic
;
 (N-Boc-amino)acetonitrile
;
_space_group_IT_number 19
_symmetry_cell_setting orthorhombic
_symmetry_space_group_name_Hall 'P 2ac 2ab'
_symmetry_space_group_name_H-M 'P 21 21 21'
_audit_creation_method SHELXL
_cell_angle_alpha 90.00
_cell_angle_beta 90.00
_cell_angle_gamma 90.00
_cell_formula_units_Z 4
_cell_length_a 8.5261(7)
_cell_length_b 10.0120(7)
_cell_length_c 10.2216(14)
_cell_measurement_reflns_used 25
_cell_measurement_temperature 293(2)
_cell_measurement_theta_max 29.1
_cell_measurement_theta_min 22.7
_cell_volume 872.55(15)
_computing_cell_refinement 'CAD-4 Software'
_computing_data_collection 'CAD-4 Software (Enraf-Nonius, 1989)'
_computing_data_reduction 'CADABS (Gould & Smith, 1993)'
_computing_molecular_graphics 'ORTEPII (Johnson, 1976)'
_computing_publication_material SHELXL-93
_computing_structure_refinement 'SHELXL-93 (Sheldrick, 1993)'
_computing_structure_solution 'MULTAN11/84 (Main, Germain & Woolfson, 1984)'
_diffrn_ambient_temperature 293(2)
_diffrn_measurement_device 'Enraf-Nonius CAD4'
_diffrn_measurement_method \w/2\q
_diffrn_radiation_monochromator graphite
_diffrn_radiation_source 'fine-focus sealed tube'
_diffrn_radiation_type CuK\a
_diffrn_radiation_wavelength 1.54178
_diffrn_reflns_av_R_equivalents 0.0255
_diffrn_reflns_av_sigmaI/netI 0.0118
_diffrn_reflns_limit_h_max 10
_diffrn_reflns_limit_h_min 0
_diffrn_reflns_limit_k_max 12
_diffrn_reflns_limit_k_min 0
_diffrn_reflns_limit_l_max 12
_diffrn_reflns_limit_l_min -12
_diffrn_reflns_number 1862
_diffrn_reflns_theta_max 69.91
_diffrn_reflns_theta_min 6.19
_diffrn_standards_decay_% 14
_diffrn_standards_interval_time 120
_diffrn_standards_number 3
_exptl_absorpt_coefficient_mu 0.729
_exptl_absorpt_correction_T_max 0.864
_exptl_absorpt_correction_T_min 0.788
_exptl_absorpt_correction_type '\y scans (North, Phillips & Mathews, 1968)'
_exptl_absorpt_process_details 'CADABS (Gould & Smith, 1993)'
_exptl_crystal_colour colourless
_exptl_crystal_density_diffrn 1.189
_exptl_crystal_density_meas ?
_exptl_crystal_density_method none
_exptl_crystal_description tabular
_exptl_crystal_F_000 336
_exptl_crystal_size_max 0.6
_exptl_crystal_size_mid 0.6
_exptl_crystal_size_min 0.2
_refine_diff_density_max 0.10
_refine_diff_density_min -0.09
_refine_ls_abs_structure_details 'Flack (1983)'
_refine_ls_abs_structure_Flack 0.5(2)
_refine_ls_extinction_coef 0.095(5)
_refine_ls_extinction_method 'SHELXL93 (Sheldrick, 1993)'
_refine_ls_goodness_of_fit_all 1.084
_refine_ls_goodness_of_fit_obs 1.082
_refine_ls_hydrogen_treatment refall
_refine_ls_matrix_type full
_refine_ls_number_parameters 149
_refine_ls_number_reflns 1658
_refine_ls_number_restraints 0
_refine_ls_restrained_S_all 1.084
_refine_ls_restrained_S_obs 1.082
_refine_ls_R_factor_all 0.0295
_refine_ls_R_factor_obs .0286
_refine_ls_shift/esd_max -0.001
_refine_ls_shift/esd_mean 0.000
_refine_ls_structure_factor_coef Fsqd
_refine_ls_weighting_details 'w = 1/[\s^2^(Fo^2^)+(0.0586P)^2^+0.0396P] where P=(Fo^2^+2Fc^2^)/3'
_refine_ls_weighting_scheme calc
_refine_ls_wR_factor_all 0.0843
_refine_ls_wR_factor_obs .0831
_reflns_number_observed 1624
_reflns_number_total 1658
_reflns_observed_criterion >2sigma(I)
_cod_data_source_file bm1121.cif
_cod_data_source_block gsa630ab
_cod_depositor_comments
;
The following automatic conversions were performed:

'_chemical_melting_point' value '328-331 K' was changed to
'329.5(15)' - the average value was taken and precision was
estimated.

Automatic conversion script
Id: cif_fix_values 1646 2011-03-28 12:23:43Z adriana 

The following automatic conversions were performed:

'_chemical_melting_point' value '328-331 K' was changed to
'329.5(15)' - the average value was taken and precision was
estimated.

Automatic conversion script
Id: cif_fix_values 1715 2011-07-08 13:25:40Z adriana 

The following automatic conversions were performed:

'_exptl_crystal_density_meas' value 'not measured' was changed to '?'
- the value is perceived as not measured.

Automatic conversion script
Id: cif_fix_values 3008 2015-01-20 13:52:24Z robertas 

The following automatic conversions were performed:

'_refine_ls_weighting_scheme' value 'calc w =
1/[\s^2^(Fo^2^)+(0.0586P)^2^+0.0396P] where P=(Fo^2^+2Fc^2^)/3' was
changed to 'calc'. New tag '_refine_ls_weighting_details' was
created. The value of the new tag was set to 'w =
1/[\s^2^(Fo^2^)+(0.0586P)^2^+0.0396P] where P=(Fo^2^+2Fc^2^)/3'.

Automatic conversion script
Id: cif_fix_values 3143 2015-03-26 13:38:13Z robertas 
;
_cod_original_cell_volume 872.5(2)
_cod_database_code 2006277

loop_
_symmetry_equiv_pos_as_xyz
'x, y, z'
'-x+1/2, -y, z+1/2'
'x+1/2, -y+1/2, -z'
'-x, y+1/2, -z+1/2'

loop_
_atom_site_aniso_label
_atom_site_aniso_U_11
_atom_site_aniso_U_22
_atom_site_aniso_U_33
_atom_site_aniso_U_12
_atom_site_aniso_U_13
_atom_site_aniso_U_23
N1 .0722(8) .0616(7) .0816(8) -.0153(6) -.0039(7) .0003(7)
C2 .0464(6) .0525(7) .0541(6) .0013(5) -.0061(5) -.0017(5)
C3 .0489(6) .0533(6) .0554(7) -.0034(5) -.0116(5) .0074(5)
N4 .0443(5) .0489(5) .0539(5) .0036(5) -.0050(4) -.0079(5)
C5 .0428(6) .0388(5) .0431(5) -.0003(4) .0013(4) .0007(4)
O6 .0390(4) .0559(5) .0457(4) .0070(3) -.0020(3) -.0085(4)
C7 .0381(5) .0489(6) .0539(6) .0049(4) -.0032(5) -.0039(5)
C8 .0684(9) .0526(8) .1081(14) .0078(7) -.0234(10) .0080(8)
C9 .0506(8) .0821(11) .0679(9) -.0112(7) .0101(6) -.0121(8)
C10 .0587(8) .0860(11) .0549(7) .0063(7) -.0111(7) -.0130(7)
O11 .0558(5) .0625(5) .0556(5) .0056(4) .0026(4) -.0173(4)

loop_
_atom_site_label
_atom_site_fract_x
_atom_site_fract_y
_atom_site_fract_z
_atom_site_U_iso_or_equiv
_atom_site_thermal_displace_type
_atom_site_calc_flag
_atom_site_refinement_flags
_atom_site_occupancy
_atom_site_disorder_group
_atom_site_type_symbol
N1 1.0268(2) .42443(13) .3509(2) .0718(4) Uani d . 1 . N
C2 .96559(15) .32577(12) .37015(13) .0510(3) Uani d . 1 . C
C3 .8880(2) .19610(14) .38982(13) .0526(3) Uani d . 1 . C
H3A .968(2) .1246(18) .4034(19) .071(5) Uiso d . 1 . H
H3B .822(2) .2019(19) .4708(19) .067(4) Uiso d . 1 . H
N4 .78988(12) .15938(11) .28150(11) .0490(3) Uani d . 1 . N
H4 .8186(19) .1020(18) .2312(15) .048(4) Uiso d . 1 . H
C5 .64092(13) .20576(11) .27422(11) .0416(3) Uani d . 1 . C
O6 .57131(9) .15776(9) .16650(8) .0468(2) Uani d . 1 . O
C7 .40569(13) .18943(12) .13745(12) .0470(3) Uani d . 1 . C
C8 .3857(2) .3385(2) .1190(2) .0763(5) Uani d . 1 . C
H8A .406(3) .386(2) .195(2) .085(6) Uiso d . 1 . H
H8B .287(3) .355(2) .082(2) .098(7) Uiso d . 1 . H
H8C .464(3) .366(2) .052(3) .098(7) Uiso d . 1 . H
C9 .3018(2) .1334(2) .2439(2) .0669(4) Uani d . 1 . C
H9A .193(4) .150(3) .210(3) .114(8) Uiso d . 1 . H
H9B .312(4) .181(3) .327(3) .119(9) Uiso d . 1 . H
H9C .326(3) .035(3) .259(2) .091(7) Uiso d . 1 . H
C10 .3774(2) .1128(2) .0119(2) .0665(4) Uani d . 1 . C
H10A .269(3) .137(2) -.023(3) .104(7) Uiso d . 1 . H
H10B .394(3) .011(2) .032(2) .079(5) Uiso d . 1 . H
H10C .451(3) .146(2) -.050(3) .094(7) Uiso d . 1 . H
O11 .58364(11) .27985(10) .35447(10) .0580(3) Uani d . 1 . O

loop_
_atom_type_symbol
_atom_type_description
_atom_type_scat_dispersion_real
_atom_type_scat_dispersion_imag
_atom_type_scat_source
C C 0.0181 0.0091 'International Tables Vol C Tables 4.2.6.8 and 6.1.1.4'
H H 0.0000 0.0000 'International Tables Vol C Tables 4.2.6.8 and 6.1.1.4'
N N 0.0311 0.0180 'International Tables Vol C Tables 4.2.6.8 and 6.1.1.4'
O O 0.0492 0.0322 'International Tables Vol C Tables 4.2.6.8 and 6.1.1.4'

loop_
_geom_angle_atom_site_label_1
_geom_angle_atom_site_label_2
_geom_angle_atom_site_label_3
_geom_angle
_geom_angle_publ_flag
N1 C2 C3 177.7(2) yes
N4 C3 C2 112.50(11) yes
N4 C3 H3A 108.8(11) ?
C2 C3 H3A 110.1(11) ?
N4 C3 H3B 109.1(11) ?
C2 C3 H3B 108.2(11) ?
H3A C3 H3B 108.0(15) ?
C5 N4 C3 120.07(11) yes
H4 N4 H4 0.(3) ?
C5 N4 H4 119.5(11) ?
C3 N4 H4 119.7(11) ?
O11 C5 O6 126.77(11) yes
O11 C5 N4 123.50(11) yes
O6 C5 N4 109.73(9) yes
C5 O6 C7 120.76(9) yes
O6 C7 C8 110.13(11) yes
O6 C7 C10 102.34(10) yes
C8 C7 C10 112.11(14) yes
O6 C7 C9 109.64(11) yes
C8 C7 C9 112.93(14) yes
C10 C7 C9 109.16(12) yes
C7 C8 H8A 112.2(14) ?
C7 C8 H8B 108.9(14) ?
H8A C8 H8B 115.(2) ?
C7 C8 H8C 106.4(14) ?
H8A C8 H8C 108.1(19) ?
H8B C8 H8C 106.(2) ?
C7 C9 H9A 103.3(16) ?
C7 C9 H9B 113.3(17) ?
H9A C9 H9B 108.(2) ?
C7 C9 H9C 110.4(13) ?
H9A C9 H9C 114.(2) ?
H9B C9 H9C 109.(2) ?
C7 C10 H10A 108.5(15) ?
C7 C10 H10B 107.6(11) ?
H10A C10 H10B 115.0(18) ?
C7 C10 H10C 106.4(15) ?
H10A C10 H10C 107.(2) ?
H10B C10 H10C 112.2(18) ?

loop_
_geom_bond_atom_site_label_1
_geom_bond_atom_site_label_2
_geom_bond_site_symmetry_2
_geom_bond_distance
_geom_bond_publ_flag
N1 C2 . 1.134(2) yes
C2 C3 . 1.471(2) yes
C3 N4 . 1.436(2) yes
C3 H3A . 1.00(2) ?
C3 H3B . 1.00(2) ?
N4 H4 . .81(2) ?
N4 C5 . 1.354(2) yes
C5 O11 . 1.2090(15) yes
C5 O6 . 1.3400(14) yes
O6 C7 . 1.4774(13) yes
C7 C8 . 1.514(2) yes
C7 C10 . 1.515(2) yes
C7 C9 . 1.511(2) yes
C8 H8A . .92(2) ?
C8 H8B . .94(3) ?
C8 H8C . 1.00(3) ?
C9 H9A . 1.00(3) ?
C9 H9B . .98(3) ?
C9 H9C . 1.02(3) ?
C10 H10A . 1.02(3) ?
C10 H10B . 1.05(2) ?
C10 H10C . .95(3) ?

loop_
_geom_torsion_atom_site_label_1
_geom_torsion_atom_site_label_2
_geom_torsion_atom_site_label_3
_geom_torsion_atom_site_label_4
_geom_torsion
_geom_torsion_publ_flag
N1 C2 C3 N4 -48.(4) ?
C2 C3 N4 H4 105.5(13) ?
C2 C3 N4 C5 -84.25(15) yes
H4 N4 C5 O11 171.3(13) ?
C3 N4 C5 O11 1.0(2) ?
H4 N4 C5 O6 -9.1(13) ?
C3 N4 C5 O6 -179.32(10) ?
O11 C5 O6 C7 -2.5(2) yes
N4 C5 O6 C7 177.89(10) ?
C5 O6 C7 C8 62.1(2) ?
C5 O6 C7 C10 -178.53(11) yes
C5 O6 C7 C9 -62.76(14) ?

loop_
_cod_related_entry_id
_cod_related_entry_database
_cod_related_entry_code
1 ChemSpider 475108
